data_1519327
loop_
_publ_author_name
'Light, Mark E.'
'Coles, Simon J.'
'Hursthouse, Michael B.'
'Subhash, P. V.'
'Moinuddin, S. G. A.'
'Kamakshi, C.'
'Venkateswarlu, R.'
'Ward, R. S.'
'Pelter, A.'

_publ_section_title
;
 Methyl 1,2-(acetoxy-C,O)-3-hydroxy-5,6-(methylenedioxy-O,O')-3-
 (3,4-methylenedioxyphenyl)indan-2-carboxylate
;
_journal_name_full 'Crystal Structure Report Archive'
_journal_page_first 69
_journal_year 2001
_chemical_formula_sum 'C21 H16 O9'
_chemical_formula_weight 412.34
_space_group_IT_number 61
_symmetry_cell_setting orthorhombic
_symmetry_space_group_name_Hall '-P 2ac 2ab'
_symmetry_space_group_name_H-M 'P b c a'
_atom_sites_solution_hydrogens geom
_atom_sites_solution_primary direct
_atom_sites_solution_secondary difmap
_cell_angle_alpha 90.00
_cell_angle_beta 90.00
_cell_angle_gamma 90.00
_cell_formula_units_Z 8
_cell_length_a 7.41810(10)
_cell_length_b 16.6837(3)
_cell_length_c 27.9934(5)
_cell_measurement_reflns_used 7841
_cell_measurement_temperature 120(2)
_cell_measurement_theta_max 27.48
_cell_measurement_theta_min 2.91
_cell_volume 3464.50(10)
_computing_cell_refinement 'DENZO & COLLECT'
_computing_data_collection 'DENZO (Otwinowski & Minor, 1997) & COLLECT (Hooft, 1998)'
_computing_data_reduction 'DENZO & COLLECT'
_computing_structure_refinement 'SHELXL-97 (Sheldrick, 1997)'
_computing_structure_solution 'SHELXS-97 (Sheldrick, 1990)'
_diffrn_ambient_temperature 120(2)
_diffrn_detector_area_resol_mean 9.091
_diffrn_measured_fraction_theta_full 0.998
_diffrn_measured_fraction_theta_max 0.998
_diffrn_measurement_device_type 'Bruker-Nonius KappaCCD'
_diffrn_measurement_method '\F & \w scans'
_diffrn_radiation_monochromator graphite
_diffrn_radiation_source 'Bruker-Nonius FR591 rotating anode'
_diffrn_radiation_type MoK\a
_diffrn_radiation_wavelength 0.71073
_diffrn_reflns_av_R_equivalents 0.1471
_diffrn_reflns_av_sigmaI/netI 0.1296
_diffrn_reflns_limit_h_max 8
_diffrn_reflns_limit_h_min -8
_diffrn_reflns_limit_k_max 19
_diffrn_reflns_limit_k_min -19
_diffrn_reflns_limit_l_max 33
_diffrn_reflns_limit_l_min -25
_diffrn_reflns_number 15941
_diffrn_reflns_theta_full 25.03
_diffrn_reflns_theta_max 25.03
_diffrn_reflns_theta_min 2.91
_exptl_absorpt_coefficient_mu 0.126
_exptl_absorpt_correction_T_max 0.9975
_exptl_absorpt_correction_T_min 0.9875
_exptl_absorpt_correction_type multi-scan
_exptl_absorpt_process_details 'SORTAV (Blessing, 1997)'
_exptl_crystal_colour colourless
_exptl_crystal_density_diffrn 1.581
_exptl_crystal_density_method 'not measured'
_exptl_crystal_description plate
_exptl_crystal_F_000 1712
_exptl_crystal_size_max 0.10
_exptl_crystal_size_mid 0.10
_exptl_crystal_size_min 0.02
_refine_diff_density_max 0.282
_refine_diff_density_min -0.336
_refine_diff_density_rms 0.083
_refine_ls_extinction_coef 0.0008(3)
_refine_ls_extinction_expression Fc^*^=kFc[1+0.001xFc^2^\l^3^/sin(2\q)]^-1/4^
_refine_ls_extinction_method SHELXL
_refine_ls_goodness_of_fit_ref 0.921
_refine_ls_hydrogen_treatment mixed
_refine_ls_matrix_type full
_refine_ls_number_parameters 273
_refine_ls_number_reflns 3054
_refine_ls_number_restraints 0
_refine_ls_restrained_S_all 0.921
_refine_ls_R_factor_all 0.1285
_refine_ls_R_factor_gt 0.0501
_refine_ls_shift/su_max 0.000
_refine_ls_shift/su_mean 0.000
_refine_ls_structure_factor_coef Fsqd
_refine_ls_weighting_details 'calc w=1/[\s^2^(Fo^2^)+(0.0378P)^2^+0.0000P] where P=(Fo^2^+2Fc^2^)/3'
_refine_ls_weighting_scheme calc
_refine_ls_wR_factor_gt 0.0858
_refine_ls_wR_factor_ref 0.1049
_reflns_number_gt 1651
_reflns_number_total 3054
_reflns_threshold_expression >2sigma(I)
_cod_data_source_file eCrystal-69.cif
_cod_data_source_block 01src401
_cod_depositor_comments
;
Citation :
Light, Mark E. and Coles, Simon J. and Hursthouse, Michael B. and 
Subhash, P. V. and Moinuddin, S. G. A. and Kamakshi, C. and 
Venkateswarlu, R. and Ward, R. S. and Pelter, A. (2001) 
University of Southampton, Crystal Structure Report Archive. 
(doi:10.5258/ecrystals/69)

More at:
http://ecrystals.chem.soton.ac.uk/69/

The following automatic conversions were performed:

'_symmetry_cell_setting' value 'Orthorhombic' changed to
'orthorhombic' according to the built-in table from CIF Core
dictionary named 'cif_core.dic' version 2.4.1 from 2010-06-29.

Automatic conversion script
Id: cif_fix_values 3105 2015-03-04 15:46:00Z robertas 
;
_cod_original_sg_symbol_H-M Pbca
_cod_database_code 1519327

loop_
_symmetry_equiv_pos_as_xyz
'x, y, z'
'-x+1/2, -y, z+1/2'
'-x, y+1/2, -z+1/2'
'x+1/2, -y+1/2, -z'
'-x, -y, -z'
'x-1/2, y, -z-1/2'
'x, -y-1/2, z-1/2'
'-x-1/2, y-1/2, z'

loop_
_atom_site_label
_atom_site_type_symbol
_atom_site_fract_x
_atom_site_fract_y
_atom_site_fract_z
_atom_site_U_iso_or_equiv
_atom_site_adp_type
_atom_site_occupancy
_atom_site_symmetry_multiplicity
_atom_site_calc_flag
_atom_site_refinement_flags
_atom_site_disorder_assembly
_atom_site_disorder_group
C1 C -0.2313(4) 0.06079(18) 0.30303(10) 0.0267(9) Uani 1 1 d . . .
H1A H -0.2368 0.0198 0.3286 0.032 Uiso 1 1 calc R . .
H1B H -0.3123 0.0441 0.2767 0.032 Uiso 1 1 calc R . .
C2 C -0.1256(4) 0.17770(18) 0.32995(9) 0.0190(8) Uani 1 1 d . . .
C3 C 0.0166(4) 0.13668(18) 0.30842(9) 0.0181(8) Uani 1 1 d . . .
C4 C 0.1896(4) 0.16392(17) 0.30902(9) 0.0196(8) Uani 1 1 d . . .
H4 H 0.2860 0.1350 0.2948 0.024 Uiso 1 1 calc R . .
C5 C 0.2161(4) 0.23806(17) 0.33219(9) 0.0154(7) Uani 1 1 d . . .
C6 C 0.0745(4) 0.27834(17) 0.35327(9) 0.0146(7) Uani 1 1 d . . .
C7 C -0.1020(4) 0.24890(18) 0.35324(9) 0.0186(8) Uani 1 1 d . . .
H7 H -0.1986 0.2764 0.3683 0.022 Uiso 1 1 calc R . .
C8 C 0.3923(4) 0.28384(17) 0.33713(9) 0.0186(8) Uani 1 1 d . . .
H8 H 0.4753 0.2583 0.3608 0.022 Uiso 1 1 calc R . .
C9 C 0.3263(4) 0.36732(17) 0.35392(9) 0.0174(8) Uani 1 1 d . . .
C10 C 0.1317(4) 0.35717(17) 0.37551(9) 0.0165(7) Uani 1 1 d . . .
C11 C 0.1303(4) 0.35260(17) 0.42995(9) 0.0147(7) Uani 1 1 d . . .
C12 C -0.0064(4) 0.39227(16) 0.45528(10) 0.0182(8) Uani 1 1 d . . .
H12 H -0.0961 0.4229 0.4393 0.022 Uiso 1 1 calc R . .
C13 C -0.0051(4) 0.38497(17) 0.50418(10) 0.0176(8) Uani 1 1 d . . .
C14 C 0.1234(4) 0.34096(17) 0.52802(9) 0.0180(7) Uani 1 1 d . . .
C15 C 0.2561(4) 0.30069(19) 0.50444(10) 0.0245(8) Uani 1 1 d . . .
H15 H 0.3433 0.2696 0.5210 0.029 Uiso 1 1 calc R . .
C16 C 0.2578(4) 0.30745(17) 0.45455(10) 0.0215(8) Uani 1 1 d . . .
H16 H 0.3488 0.2803 0.4370 0.026 Uiso 1 1 calc R . .
C17 C -0.0546(5) 0.39978(19) 0.58220(10) 0.0298(9) Uani 1 1 d . . .
H17A H -0.1495 0.3778 0.6033 0.036 Uiso 1 1 calc R . .
H17B H -0.0077 0.4497 0.5968 0.036 Uiso 1 1 calc R . .
C18 C 0.4861(4) 0.30175(17) 0.29005(9) 0.0188(8) Uani 1 1 d . . .
H18A H 0.6165 0.3114 0.2949 0.023 Uiso 1 1 calc R . .
H18B H 0.4703 0.2571 0.2671 0.023 Uiso 1 1 calc R . .
C19 C 0.3937(4) 0.37568(18) 0.27291(11) 0.0189(8) Uani 1 1 d . . .
C20 C 0.4622(5) 0.4130(2) 0.38465(10) 0.0206(8) Uani 1 1 d . . .
C21 C 0.5205(4) 0.53172(19) 0.42709(11) 0.0306(9) Uani 1 1 d . . .
H21A H 0.4657 0.5839 0.4339 0.046 Uiso 1 1 calc R . .
H21B H 0.6365 0.5397 0.4110 0.046 Uiso 1 1 calc R . .
H21C H 0.5397 0.5026 0.4571 0.046 Uiso 1 1 calc R . .
O1 O -0.2856(3) 0.13775(12) 0.32140(6) 0.0254(6) Uani 1 1 d . . .
O2 O -0.0495(3) 0.06900(11) 0.28579(7) 0.0254(6) Uani 1 1 d . . .
O3 O 0.0172(3) 0.42108(11) 0.36207(6) 0.0194(5) Uani 1 1 d . . .
H3 H -0.0045 0.4182 0.3327 0.029 Uiso 1 1 calc R . .
O4 O -0.1274(3) 0.41632(12) 0.53597(6) 0.0283(6) Uani 1 1 d . . .
O5 O 0.0888(3) 0.34242(12) 0.57666(6) 0.0259(6) Uani 1 1 d . . .
O6 O 0.3076(3) 0.41275(11) 0.30952(6) 0.0204(5) Uani 1 1 d . . .
O7 O 0.6049(3) 0.38612(13) 0.39674(7) 0.0349(6) Uani 1 1 d . . .
O8 O 0.4016(3) 0.48573(12) 0.39637(6) 0.0258(6) Uani 1 1 d . . .
O9 O 0.3886(3) 0.40399(11) 0.23340(7) 0.0250(6) Uani 1 1 d . . .

loop_
_atom_site_aniso_label
_atom_site_aniso_U_11
_atom_site_aniso_U_22
_atom_site_aniso_U_33
_atom_site_aniso_U_23
_atom_site_aniso_U_13
_atom_site_aniso_U_12
C1 0.030(2) 0.023(2) 0.0279(19) 0.0003(15) -0.0030(15) -0.0042(18)
C2 0.016(2) 0.020(2) 0.0212(17) 0.0047(15) -0.0048(15) -0.0070(17)
C3 0.021(2) 0.0145(18) 0.0190(17) -0.0022(14) -0.0002(15) -0.0016(17)
C4 0.022(2) 0.0181(19) 0.0188(17) -0.0032(14) 0.0016(14) 0.0040(17)
C5 0.0148(19) 0.0154(19) 0.0161(16) 0.0019(14) -0.0032(14) 0.0023(15)
C6 0.017(2) 0.0147(18) 0.0125(16) 0.0019(13) -0.0015(14) 0.0006(15)
C7 0.017(2) 0.0213(19) 0.0174(17) -0.0019(14) 0.0016(15) 0.0011(16)
C8 0.019(2) 0.0204(19) 0.0166(16) -0.0011(13) 0.0005(14) 0.0050(16)
C9 0.021(2) 0.0195(18) 0.0116(16) 0.0020(14) -0.0020(14) -0.0003(16)
C10 0.0140(19) 0.0161(18) 0.0194(17) 0.0019(14) -0.0011(14) 0.0025(16)
C11 0.0115(18) 0.0160(18) 0.0165(16) -0.0007(14) 0.0018(14) -0.0024(15)
C12 0.021(2) 0.0139(17) 0.0198(18) 0.0008(13) -0.0029(15) 0.0000(15)
C13 0.013(2) 0.0182(19) 0.0215(18) -0.0053(14) 0.0059(15) -0.0011(16)
C14 0.019(2) 0.0205(19) 0.0146(17) -0.0018(14) 0.0018(14) -0.0029(16)
C15 0.029(2) 0.027(2) 0.0180(19) 0.0042(15) -0.0038(15) 0.0056(17)
C16 0.020(2) 0.0242(19) 0.0207(18) -0.0060(15) 0.0023(15) 0.0034(16)
C17 0.041(2) 0.025(2) 0.023(2) 0.0022(15) 0.0069(16) 0.0089(19)
C18 0.0141(19) 0.0206(19) 0.0215(17) -0.0014(14) 0.0029(14) 0.0034(16)
C19 0.016(2) 0.0203(19) 0.0202(18) -0.0019(15) 0.0023(16) -0.0086(16)
C20 0.019(2) 0.028(2) 0.0148(17) -0.0007(16) 0.0054(14) -0.0011(18)
C21 0.024(2) 0.031(2) 0.036(2) -0.0144(17) -0.0028(16) -0.0060(18)
O1 0.0259(15) 0.0188(13) 0.0316(12) -0.0062(10) 0.0009(10) -0.0016(11)
O2 0.0260(15) 0.0195(13) 0.0307(12) -0.0087(10) -0.0003(10) -0.0030(11)
O3 0.0224(14) 0.0205(12) 0.0154(11) 0.0000(9) -0.0009(10) 0.0046(11)
O4 0.0296(15) 0.0364(14) 0.0191(12) -0.0008(10) 0.0039(10) 0.0101(12)
O5 0.0316(15) 0.0287(14) 0.0174(12) 0.0013(10) 0.0016(10) 0.0028(12)
O6 0.0222(14) 0.0201(13) 0.0188(11) 0.0016(10) 0.0022(9) 0.0013(11)
O7 0.0216(15) 0.0348(15) 0.0484(15) -0.0159(11) -0.0127(12) 0.0052(12)
O8 0.0236(14) 0.0213(14) 0.0326(12) -0.0106(10) -0.0014(10) -0.0016(11)
O9 0.0345(15) 0.0231(13) 0.0175(12) 0.0043(10) 0.0049(10) 0.0021(11)

loop_
_atom_type_symbol
_atom_type_description
_atom_type_scat_dispersion_real
_atom_type_scat_dispersion_imag
_atom_type_scat_source
C C 0.0033 0.0016 'International Tables Vol C Tables 4.2.6.8 and 6.1.1.4'
H H 0.0000 0.0000 'International Tables Vol C Tables 4.2.6.8 and 6.1.1.4'
O O 0.0106 0.0060 'International Tables Vol C Tables 4.2.6.8 and 6.1.1.4'

loop_
_geom_angle_atom_site_label_1
_geom_angle_atom_site_label_2
_geom_angle_atom_site_label_3
_geom_angle
_geom_angle_site_symmetry_1
_geom_angle_site_symmetry_3
O2 C1 O1 107.3(2) . .
C7 C2 O1 127.7(3) . .
C7 C2 C3 122.4(3) . .
O1 C2 C3 109.8(3) . .
C4 C3 O2 127.7(3) . .
C4 C3 C2 123.0(3) . .
O2 C3 C2 109.3(3) . .
C3 C4 C5 115.4(3) . .
C6 C5 C4 121.2(3) . .
C6 C5 C8 111.8(2) . .
C4 C5 C8 127.0(3) . .
C5 C6 C7 122.8(3) . .
C5 C6 C10 112.7(3) . .
C7 C6 C10 124.6(3) . .
C2 C7 C6 115.2(3) . .
C18 C8 C5 114.4(2) . .
C18 C8 C9 103.3(2) . .
C5 C8 C9 102.0(2) . .
O6 C9 C20 106.4(2) . .
O6 C9 C8 103.78(19) . .
C20 C9 C8 114.2(3) . .
O6 C9 C10 107.2(2) . .
C20 C9 C10 116.3(2) . .
C8 C9 C10 108.0(2) . .
O3 C10 C6 112.1(2) . .
O3 C10 C11 107.4(2) . .
C6 C10 C11 111.4(2) . .
O3 C10 C9 111.6(2) . .
C6 C10 C9 101.1(2) . .
C11 C10 C9 113.3(2) . .
C16 C11 C12 119.8(2) . .
C16 C11 C10 121.1(3) . .
C12 C11 C10 119.1(3) . .
C13 C12 C11 117.1(3) . .
C12 C13 O4 127.3(3) . .
C12 C13 C14 122.4(3) . .
O4 C13 C14 110.3(2) . .
C15 C14 C13 121.9(3) . .
C15 C14 O5 128.2(3) . .
C13 C14 O5 109.8(3) . .
C14 C15 C16 116.7(3) . .
C11 C16 C15 122.1(3) . .
O4 C17 O5 108.1(2) . .
C19 C18 C8 103.4(2) . .
O9 C19 O6 120.1(3) . .
O9 C19 C18 129.4(3) . .
O6 C19 C18 110.5(2) . .
O7 C20 O8 124.6(3) . .
O7 C20 C9 123.7(3) . .
O8 C20 C9 111.7(3) . .
C2 O1 C1 104.6(2) . .
C3 O2 C1 104.8(2) . .
C13 O4 C17 105.3(2) . .
C14 O5 C17 104.7(2) . .
C19 O6 C9 111.2(2) . .
C20 O8 C21 114.9(2) . .

loop_
_geom_bond_atom_site_label_1
_geom_bond_atom_site_label_2
_geom_bond_distance
_geom_bond_site_symmetry_2
C1 O2 1.439(3) .
C1 O1 1.441(3) .
C2 C7 1.366(4) .
C2 O1 1.382(3) .
C2 C3 1.394(4) .
C3 C4 1.362(4) .
C3 O2 1.385(3) .
C4 C5 1.410(4) .
C5 C6 1.379(4) .
C5 C8 1.520(4) .
C6 C7 1.398(4) .
C6 C10 1.516(4) .
C8 C18 1.520(4) .
C8 C9 1.549(4) .
C9 O6 1.462(3) .
C9 C20 1.529(4) .
C9 C10 1.574(4) .
C10 O3 1.414(3) .
C10 C11 1.526(4) .
C11 C16 1.391(4) .
C11 C12 1.403(4) .
C12 C13 1.374(4) .
C13 O4 1.375(3) .
C13 C14 1.376(4) .
C14 C15 1.362(4) .
C14 O5 1.386(3) .
C15 C16 1.401(3) .
C17 O4 1.429(3) .
C17 O5 1.439(3) .
C18 C19 1.490(4) .
C19 O9 1.203(3) .
C19 O6 1.357(3) .
C20 O7 1.198(3) .
C20 O8 1.335(3) .
C21 O8 1.452(3) .

loop_
_geom_hbond_atom_site_label_D
_geom_hbond_atom_site_label_H
_geom_hbond_atom_site_label_A
_geom_hbond_distance_DH
_geom_hbond_distance_HA
_geom_hbond_distance_DA
_geom_hbond_angle_DHA
_geom_hbond_site_symmetry_A
O3 H3 O9 0.84 2.03 2.852(3) 167.4 6_556
